data_2005975
loop_
_publ_author_name
'Elerman, Y.'
'Kabak, M.'

_publ_contact_author
;
Prof Yalcin Elerman
Dept. of Engineering Physics
Faculty of Sciences
University of Ankara
06100 Besevler
Ankara Turkey
;
_publ_section_title
;
 2-(3-Methoxy-2-hydroxyphenyl)benzimidazole
;
_journal_issue 3
_journal_name_full 'Acta Crystallographica Section C'
_journal_page_first 372
_journal_page_last 374
_journal_paper_doi 10.1107/S0108270196013972
_journal_volume 53
_journal_year 1997
_chemical_formula_iupac 'C14 H12 N2 O2'
_chemical_formula_sum 'C14 H12 N2 O2'
_chemical_formula_weight 240.26
_chemical_name_systematic
;
 ?
;
_space_group_IT_number 14
_symmetry_cell_setting monoclinic
_symmetry_space_group_name_Hall '-P 2yn'
_symmetry_space_group_name_H-M 'P 1 21/n 1'
_audit_creation_method SHELXL
_cell_angle_alpha 90.00
_cell_angle_beta 94.17(1)
_cell_angle_gamma 90.00
_cell_formula_units_Z 4
_cell_length_a 7.737(1)
_cell_length_b 12.249(1)
_cell_length_c 12.247(1)
_cell_measurement_reflns_used 25
_cell_measurement_temperature 293(2)
_cell_measurement_theta_max 15.9
_cell_measurement_theta_min 3.3
_cell_volume 1157.6(2)
_computing_cell_refinement 'CAD4 Software'
_computing_data_collection 'CAD4 Software (Enraf-Nonius, 1989)'
_computing_data_reduction 'SDP-Plus (Frenz, 1985)'
_computing_molecular_graphics 'ORTEPII (Johnson, 1976)'
_computing_publication_material 'SHELXL93 (Sheldrick, 1993)'
_computing_structure_refinement 'SHELXL93 (Sheldrick, 1993)'
_computing_structure_solution 'SHELXS86 (Sheldrick, 1990)'
_diffrn_ambient_temperature 293(2)
_diffrn_measurement_device CAD-4
_diffrn_measurement_method \w/2\q
_diffrn_radiation_monochromator graphite
_diffrn_radiation_source 'fine-focus sealed tube'
_diffrn_radiation_type MoK\a
_diffrn_radiation_wavelength 0.71073
_diffrn_reflns_av_R_equivalents 0.0045
_diffrn_reflns_av_sigmaI/netI 0.0317
_diffrn_reflns_limit_h_max 8
_diffrn_reflns_limit_h_min -8
_diffrn_reflns_limit_k_max 13
_diffrn_reflns_limit_k_min 0
_diffrn_reflns_limit_l_max 13
_diffrn_reflns_limit_l_min 0
_diffrn_reflns_number 1402
_diffrn_reflns_theta_max 23.9
_diffrn_reflns_theta_min 2.4
_diffrn_standards_decay_% 3.8
_diffrn_standards_interval_time 120
_diffrn_standards_number 3
_exptl_absorpt_coefficient_mu 0.094
_exptl_absorpt_correction_type none
_exptl_crystal_colour yellow
_exptl_crystal_density_diffrn 1.38
_exptl_crystal_density_meas ?
_exptl_crystal_density_method none
_exptl_crystal_description needle
_exptl_crystal_F_000 504
_exptl_crystal_size_max 0.20
_exptl_crystal_size_mid 0.12
_exptl_crystal_size_min 0.08
_refine_diff_density_max 0.23
_refine_diff_density_min -0.24
_refine_ls_extinction_method none
_refine_ls_goodness_of_fit_all 1.099
_refine_ls_goodness_of_fit_obs 1.198
_refine_ls_matrix_type full
_refine_ls_number_parameters 166
_refine_ls_number_reflns 1401
_refine_ls_number_restraints 0
_refine_ls_restrained_S_all 1.099
_refine_ls_restrained_S_obs 1.198
_refine_ls_R_factor_all 0.079
_refine_ls_R_factor_obs 0.058
_refine_ls_shift/esd_max 0.001
_refine_ls_shift/esd_mean 0.001
_refine_ls_structure_factor_coef Fsqd
_refine_ls_weighting_details 'w=1/[\s^2^(Fo^2^)+(0.080P)^2^+1.012P] where P=(Fo^2^+2Fc^2^)/3'
_refine_ls_weighting_scheme calc
_refine_ls_wR_factor_all 0.152
_refine_ls_wR_factor_obs 0.145
_reflns_number_observed 1099
_reflns_number_total 1401
_reflns_observed_criterion >2sigma(I)
_cod_data_source_file bm1068.cif
_cod_data_source_block bm1068
_cod_depositor_comments
;
The following automatic conversions were performed:

'_exptl_crystal_density_meas' value 'none' was changed to '?' - the
value is perceived as not measured.

Automatic conversion script
Id: cif_fix_values 3008 2015-01-20 13:52:24Z robertas 

The following automatic conversions were performed:

'_refine_ls_weighting_scheme' value 'calc
w=1/[\s^2^(Fo^2^)+(0.080P)^2^+1.012P] where P=(Fo^2^+2Fc^2^)/3' was
changed to 'calc'. New tag '_refine_ls_weighting_details' was
created. The value of the new tag was set to
'w=1/[\s^2^(Fo^2^)+(0.080P)^2^+1.012P] where P=(Fo^2^+2Fc^2^)/3'.

Automatic conversion script
Id: cif_fix_values 3143 2015-03-26 13:38:13Z robertas 
;
_cod_original_sg_symbol_H-M 'P 21/n'
_cod_database_code 2005975

loop_
_symmetry_equiv_pos_as_xyz
'x, y, z'
'-x+1/2, y+1/2, -z+1/2'
'-x, -y, -z'
'x-1/2, -y-1/2, z-1/2'

loop_
_atom_site_aniso_label
_atom_site_aniso_U_11
_atom_site_aniso_U_12
_atom_site_aniso_U_13
_atom_site_aniso_U_22
_atom_site_aniso_U_23
_atom_site_aniso_U_33
O1 0.058(2) -0.019(2) -0.0101(12) 0.076(2) 0.0048(13) 0.0229(13)
O2 0.057(2) -0.024(2) -0.0208(12) 0.086(2) 0.0065(14) 0.0326(15)
N1 0.044(2) -0.006(2) -0.0046(13) 0.060(2) -0.0006(15) 0.026(2)
N2 0.043(2) -0.003(2) -0.0112(13) 0.059(2) 0.0050(14) 0.023(2)
C1 0.045(2) -0.005(2) -0.005(2) 0.049(2) 0.000(2) 0.025(2)
C2 0.050(2) 0.000(2) -0.014(2) 0.053(3) -0.001(2) 0.031(2)
C3 0.048(2) -0.011(2) -0.008(2) 0.062(3) 0.007(2) 0.041(2)
C4 0.051(2) -0.005(2) -0.004(2) 0.060(3) 0.011(2) 0.034(2)
C5 0.047(2) -0.001(2) -0.008(2) 0.054(3) 0.005(2) 0.028(2)
C6 0.041(2) 0.000(2) -0.0075(15) 0.042(2) -0.0029(15) 0.026(2)
C7 0.043(2) 0.003(2) -0.007(2) 0.046(2) 0.001(2) 0.023(2)
C8 0.045(2) -0.002(2) -0.004(2) 0.053(2) -0.004(2) 0.026(2)
C9 0.053(3) -0.009(2) -0.003(2) 0.070(3) 0.000(2) 0.027(2)
C10 0.051(3) -0.013(2) 0.000(2) 0.075(3) -0.001(2) 0.040(2)
C11 0.037(2) -0.008(2) -0.008(2) 0.071(3) -0.002(2) 0.050(3)
C12 0.038(2) 0.005(2) -0.013(2) 0.063(3) -0.001(2) 0.041(2)
C13 0.041(2) 0.004(2) -0.008(2) 0.044(2) -0.002(2) 0.031(2)
C14 0.075(3) -0.038(3) -0.023(2) 0.102(4) 0.006(3) 0.053(3)

loop_
_atom_site_label
_atom_site_occupancy
_atom_site_fract_x
_atom_site_fract_y
_atom_site_fract_z
_atom_site_U_iso_or_equiv
_atom_site_thermal_displace_type
_atom_site_calc_flag
_atom_site_type_symbol
O1 1 -0.2800(4) 0.2674(3) 0.5124(2) 0.053(1) Uani d O
H01 1 -0.1722(77) 0.3039(46) 0.5235(48) 0.100 Uiso d H
O2 1 -0.5693(4) 0.1622(3) 0.5113(2) 0.060(1) Uani d O
N1 1 -0.0031(4) 0.3443(3) 0.6142(2) 0.044(1) Uani d N
N2 1 0.0760(4) 0.2981(3) 0.7864(2) 0.043(1) Uani d N
H02 1 0.0719 0.2692 0.8502 0.100 Uiso calc H
C1 1 -0.3215(5) 0.2242(3) 0.6088(3) 0.040(1) Uani d C
C2 1 -0.4764(5) 0.1679(3) 0.6113(3) 0.046(1) Uani d C
C3 1 -0.5285(5) 0.1235(4) 0.7058(3) 0.051(1) Uani d C
H3 1 -0.6333 0.0864 0.7060 0.100 Uiso calc H
C4 1 -0.4210(5) 0.1349(4) 0.8031(3) 0.049(1) Uani d C
H4 1 -0.4554 0.1057 0.8682 0.100 Uiso calc H
C5 1 -0.2681(5) 0.1881(3) 0.8023(3) 0.044(1) Uani d C
H5 1 -0.1983 0.1944 0.8671 0.100 Uiso calc H
C6 1 -0.2118(5) 0.2342(3) 0.7056(3) 0.037(1) Uani d C
C7 1 -0.0497(5) 0.2914(3) 0.7018(3) 0.038(1) Uani d C
C8 1 0.1592(5) 0.3887(3) 0.6432(3) 0.041(1) Uani d C
C9 1 0.2651(5) 0.4550(4) 0.5855(3) 0.050(1) Uani d C
H9 1 0.2328 0.4752 0.5137 0.100 Uiso calc H
C10 1 0.4187(6) 0.4903(4) 0.6364(4) 0.056(1) Uani d C
H10 1 0.4900 0.5358 0.5988 0.100 Uiso calc H
C11 1 0.4700(5) 0.4594(4) 0.7435(3) 0.053(1) Uani d C
H11 1 0.5762 0.4833 0.7752 0.100 Uiso calc H
C12 1 0.3667(5) 0.3940(4) 0.8032(3) 0.048(1) Uani d C
H12 1 0.3999 0.3739 0.8749 0.100 Uiso calc H
C13 1 0.2099(5) 0.3594(3) 0.7508(3) 0.039(1) Uani d C
C14 1 -0.7230(7) 0.0985(5) 0.5052(4) 0.078(2) Uani d C
H141 1 -0.7760 0.1007 0.4318 0.100 Uiso calc H
H142 1 -0.8020 0.1274 0.5548 0.100 Uiso calc H
H143 1 -0.6950 0.0244 0.5247 0.100 Uiso calc H

loop_
_atom_type_symbol
_atom_type_description
_atom_type_scat_dispersion_real
_atom_type_scat_dispersion_imag
_atom_type_scat_source
C C 0.0033 0.0016 'International Tables Vol C Tables 4.2.6.8 and 6.1.1.4'
H H 0.0000 0.0000 'International Tables Vol C Tables 4.2.6.8 and 6.1.1.4'
N N 0.0061 0.0033 'International Tables Vol C Tables 4.2.6.8 and 6.1.1.4'
O O 0.0106 0.0060 'International Tables Vol C Tables 4.2.6.8 and 6.1.1..4'

loop_
_geom_angle_atom_site_label_1
_geom_angle_atom_site_label_2
_geom_angle_atom_site_label_3
_geom_angle
_geom_angle_publ_flag
C2 O2 C14 117.1(3) y
C7 N1 C8 106.1(3) y
C7 N2 C13 107.6(3) y
O1 C1 C2 118.3(3) ?
O1 C1 C6 122.2(3) ?
C2 C1 C6 119.5(3) ?
C3 C2 O2 124.5(4) ?
C3 C2 C1 121.7(3) ?
O2 C2 C1 113.7(3) ?
C2 C3 C4 119.0(4) ?
C5 C4 C3 120.3(4) ?
C4 C5 C6 121.6(3) ?
C1 C6 C5 117.8(3) ?
C1 C6 C7 119.1(3) ?
C5 C6 C7 123.0(3) ?
N1 C7 N2 111.3(3) ?
N1 C7 C6 123.6(3) ?
N2 C7 C6 125.2(3) ?
C9 C8 C13 119.9(3) ?
C9 C8 N1 131.0(3) ?
C13 C8 N1 109.1(3) ?
C10 C9 C8 118.6(4) ?
C9 C10 C11 121.4(4) ?
C12 C11 C10 121.3(4) ?
C11 C12 C13 116.8(4) ?
N2 C13 C8 105.9(3) ?
N2 C13 C12 132.0(3) ?
C8 C13 C12 122.1(4) ?

loop_
_geom_bond_atom_site_label_1
_geom_bond_atom_site_label_2
_geom_bond_site_symmetry_2
_geom_bond_distance
_geom_bond_publ_flag
O1 C1 . 1.353(4) y
O2 C2 . 1.377(4) y
O2 C14 . 1.419(5) y
N1 C7 . 1.325(5) y
N1 C8 . 1.391(5) y
N2 C7 . 1.371(4) y
N2 C13 . 1.376(5) y
C1 C2 . 1.385(5) ?
C1 C6 . 1.412(5) ?
C2 C3 . 1.366(6) ?
C3 C4 . 1.410(5) ?
C4 C5 . 1.351(6) ?
C5 C6 . 1.410(5) ?
C6 C7 . 1.440(5) ?
C8 C9 . 1.384(6) ?
C8 C13 . 1.395(5) ?
C9 C10 . 1.371(6) ?
C10 C11 . 1.395(6) ?
C11 C12 . 1.378(6) ?
C12 C13 . 1.396(5) ?

loop_
_cod_related_entry_id
_cod_related_entry_database
_cod_related_entry_code
1 ChemSpider 10596017
